data_4349936
loop_
_publ_author_name
'Konavarapu, Satyanarayana K.'
'Goswami, Anindita'
'Kumar, Anaparthi Ganesh'
'Banerjee, Susanta'
'Biradha, Kumar'

_publ_section_title
;
 MOFs containing a linear bis-pyridyl-tris-amide and angular carboxylates:
 exploration of proton conductivity, water vapor and dye sorptions
;
_journal_issue 1
_journal_name_full 'Inorganic Chemistry Frontiers'
_journal_page_first 184
_journal_paper_doi 10.1039/C8QI01055B
_journal_volume 6
_journal_year 2019
_chemical_formula_sum 'C44 H73 Co N6 O21'
_chemical_formula_weight 1081.01
_space_group_crystal_system triclinic
_space_group_IT_number 2
_space_group_name_Hall '-P 1'
_space_group_name_H-M_alt 'P -1'
_atom_sites_solution_hydrogens geom
_audit_creation_method SHELXL-2014/7
_audit_update_record
;
2018-07-18 deposited with the CCDC.
2018-11-09 downloaded from the CCDC.
;
_cell_angle_alpha 103.44(3)
_cell_angle_beta 95.59(2)
_cell_angle_gamma 96.68(3)
_cell_formula_units_Z 2
_cell_length_a 9.774(7)
_cell_length_b 13.183(10)
_cell_length_c 22.520(12)
_cell_measurement_reflns_used 7093
_cell_measurement_temperature 293(2)
_cell_measurement_theta_max 26.384
_cell_measurement_theta_min 0.937
_cell_volume 2780(3)
_computing_structure_refinement 'SHELXL-2014/7 (Sheldrick, 2014)'
_diffrn_ambient_temperature 293(2)
_diffrn_measured_fraction_theta_full 0.991
_diffrn_measured_fraction_theta_max 0.966
_diffrn_measurement_device_type 'Bruker APEX-2 CCD'
_diffrn_measurement_method hemispehere
_diffrn_radiation_type MoK\a
_diffrn_radiation_wavelength 0.71073
_diffrn_reflns_av_R_equivalents 0.0518
_diffrn_reflns_av_unetI/netI 0.0722
_diffrn_reflns_Laue_measured_fraction_full 0.991
_diffrn_reflns_Laue_measured_fraction_max 0.966
_diffrn_reflns_limit_h_max 12
_diffrn_reflns_limit_h_min -12
_diffrn_reflns_limit_k_max 16
_diffrn_reflns_limit_k_min -14
_diffrn_reflns_limit_l_max 28
_diffrn_reflns_limit_l_min -28
_diffrn_reflns_number 35206
_diffrn_reflns_point_group_measured_fraction_full 0.991
_diffrn_reflns_point_group_measured_fraction_max 0.966
_diffrn_reflns_theta_full 25.242
_diffrn_reflns_theta_max 26.384
_diffrn_reflns_theta_min 0.937
_exptl_absorpt_coefficient_mu 0.386
_exptl_crystal_colour 'light orange'
_exptl_crystal_density_diffrn 1.292
_exptl_crystal_description block
_exptl_crystal_F_000 1148
_exptl_crystal_size_max 0.41
_exptl_crystal_size_mid 0.25
_exptl_crystal_size_min 0.20
_platon_squeeze_details
;
;
_refine_diff_density_max 0.804
_refine_diff_density_min -0.500
_refine_diff_density_rms 0.067
_refine_ls_extinction_method none
_refine_ls_goodness_of_fit_ref 1.028
_refine_ls_hydrogen_treatment constr
_refine_ls_matrix_type full
_refine_ls_number_parameters 559
_refine_ls_number_reflns 11001
_refine_ls_number_restraints 1
_refine_ls_restrained_S_all 1.035
_refine_ls_R_factor_all 0.0911
_refine_ls_R_factor_gt 0.0647
_refine_ls_shift/su_max 0.025
_refine_ls_shift/su_mean 0.001
_refine_ls_structure_factor_coef Fsqd
_refine_ls_weighting_details 'w=1/[\s^2^(Fo^2^)+(0.1000P)^2^] where P=(Fo^2^+2Fc^2^)/3'
_refine_ls_weighting_scheme calc
_refine_ls_wR_factor_gt 0.1712
_refine_ls_wR_factor_ref 0.1815
_reflns_Friedel_coverage 0.000
_reflns_number_gt 7093
_reflns_number_total 11001
_reflns_threshold_expression 'I > 2\s(I)'
_cod_data_source_file c8qi01055b2.cif
_cod_data_source_block MOF-2
_cod_database_code 4349936
_shelx_shelxl_version_number 2014/7
_shelx_space_group_comment
;
The symmetry employed for this shelxl refinement is uniquely defined
by the following loop, which should always be used as a source of
symmetry information in preference to the above space-group names.
They are only intended as comments.
;
_shelx_estimated_absorpt_t_min 0.891
_shelx_estimated_absorpt_t_max 0.926

loop_
_space_group_symop_operation_xyz
'x, y, z'
'-x, -y, -z'

loop_
_atom_site_label
_atom_site_type_symbol
_atom_site_fract_x
_atom_site_fract_y
_atom_site_fract_z
_atom_site_U_iso_or_equiv
_atom_site_adp_type
_atom_site_occupancy
_atom_site_site_symmetry_order
_atom_site_calc_flag
_atom_site_refinement_flags_posn
_atom_site_refinement_flags_adp
_atom_site_refinement_flags_occupancy
_atom_site_disorder_assembly
_atom_site_disorder_group
Co1 Co -0.41518(4) 0.91472(3) 1.05429(2) 0.03374(15) Uani 1 1 d . . . . .
O21A O -0.5806(2) 0.87931(18) 0.98927(9) 0.0457(5) Uani 1 1 d . . . . .
O22A O -0.6581(2) 0.93158(16) 0.90647(8) 0.0399(5) Uani 1 1 d . . . . .
O11A O -0.7396(2) 0.1403(2) 0.87366(11) 0.0546(6) Uani 1 1 d . . . . .
O12A O -0.5930(2) 0.24529(17) 0.94672(10) 0.0483(6) Uani 1 1 d . . . . .
O21B O 0.6172(4) 1.1684(3) 0.59355(16) 0.0972(12) Uani 1 1 d . . . . .
C11 C -0.7689(13) 0.4174(9) 0.7923(5) 0.068(3) Uani 0.5 1 d . . P A 1
C12 C -0.7452(11) 0.5167(9) 0.8277(3) 0.052(3) Uani 0.5 1 d . . P A 1
C13 C -0.7385(15) 0.6083(11) 0.8021(5) 0.074(4) Uani 0.5 1 d . . P A 1
C14 C -0.785(2) 0.5883(10) 0.7406(5) 0.133(7) Uani 0.5 1 d . . P A 1
C15 C -0.836(3) 0.4847(9) 0.7066(6) 0.210(12) Uani 0.5 1 d . . P A 1
C16 C -0.811(2) 0.3972(9) 0.7303(5) 0.135(6) Uani 0.5 1 d . . P A 1
C11A C -0.8426(14) 0.4146(10) 0.8118(7) 0.091(4) Uani 0.5 1 d . . P A 2
C12A C -0.768(2) 0.5253(11) 0.8535(7) 0.141(7) Uani 0.5 1 d . . P A 2
C13A C -0.8179(17) 0.6070(11) 0.8196(7) 0.104(5) Uani 0.5 1 d . . P A 2
C14A C -0.9059(18) 0.5868(10) 0.7664(7) 0.147(7) Uani 0.5 1 d . . P A 2
C15A C -0.986(2) 0.4820(12) 0.7378(9) 0.192(10) Uani 0.5 1 d . . P A 2
C16A C -0.9325(15) 0.3954(8) 0.7573(6) 0.110(5) Uani 0.5 1 d . . P A 2
C17A C -0.7792(6) 0.3237(3) 0.8259(2) 0.107(2) Uani 1 1 d . . . . .
H17A H -0.8430 0.2636 0.8082 0.128 Uiso 1 1 calc R U . A 1
C18A C -0.7023(5) 0.3275(3) 0.87704(19) 0.0774(13) Uani 1 1 d . . . . .
H18A H -0.6589 0.3929 0.9007 0.093 Uiso 1 1 calc R U . . .
C19A C -0.6798(4) 0.2309(3) 0.90001(16) 0.0489(8) Uani 1 1 d . . . . .
C27A C -0.7320(6) 0.7160(3) 0.8435(2) 0.107(2) Uani 1 1 d . . . . .
H27A H -0.7713 0.7653 0.8264 0.128 Uiso 1 1 calc R U . A 1
C28A C -0.6761(4) 0.7484(3) 0.90198(16) 0.0565(9) Uani 1 1 d . . . . .
H28A H -0.6618 0.6978 0.9237 0.068 Uiso 1 1 calc R U . . .
C29A C -0.6354(3) 0.8603(2) 0.93436(12) 0.0368(7) Uani 1 1 d . . . . .
O18B O 0.9483(3) 0.8564(2) 0.32261(12) 0.0737(8) Uani 1 1 d . . . . .
N11B N 1.4379(2) 0.9211(2) 0.12002(10) 0.0375(6) Uani 1 1 d . . . . .
C11B C 1.3429(4) 0.8363(3) 0.11315(15) 0.0522(9) Uani 1 1 d . . . . .
H11B H 1.3417 0.7797 0.0795 0.063 Uiso 1 1 calc R U . . .
C12B C 1.2474(4) 0.8285(3) 0.15293(15) 0.0536(9) Uani 1 1 d . . . . .
H12B H 1.1844 0.7672 0.1464 0.064 Uiso 1 1 calc R U . . .
C13B C 1.2447(3) 0.9131(3) 0.20374(13) 0.0417(7) Uani 1 1 d . . . . .
C14B C 1.3408(3) 1.0009(3) 0.21027(13) 0.0416(7) Uani 1 1 d . . . . .
H14B H 1.3430 1.0592 0.2431 0.050 Uiso 1 1 calc R U . . .
C15B C 1.4338(3) 1.0026(2) 0.16824(12) 0.0354(7) Uani 1 1 d . . . . .
H15B H 1.4972 1.0634 0.1734 0.042 Uiso 1 1 calc R U . . .
C16B C 1.1444(3) 0.9014(3) 0.24693(15) 0.0496(8) Uani 1 1 d . . . . .
H16B H 1.0846 0.8379 0.2371 0.060 Uiso 1 1 calc R U . . .
C17B C 1.1282(3) 0.9695(3) 0.29802(13) 0.0436(8) Uani 1 1 d . . . . .
H17B H 1.1846 1.0345 0.3104 0.052 Uiso 1 1 calc R U . . .
C18B C 1.0189(3) 0.9419(3) 0.33590(14) 0.0461(8) Uani 1 1 d . . . . .
N21B N 1.0074(3) 1.0216(2) 0.38439(11) 0.0504(7) Uani 1 1 d . . . . .
H21B H 1.0648 1.0784 0.3891 0.061 Uiso 1 1 calc R U . . .
C21B C 0.9136(3) 1.0237(4) 0.42813(15) 0.0588(10) Uani 1 1 d . . . . .
C22B C 0.9161(4) 1.1195(4) 0.47100(17) 0.0788(13) Uani 1 1 d . . . . .
H22B H 0.9781 1.1776 0.4693 0.095 Uiso 1 1 calc R U . . .
C23B C 0.8292(5) 1.1296(5) 0.5156(2) 0.1009(18) Uani 1 1 d . . . . .
H23B H 0.8313 1.1943 0.5434 0.121 Uiso 1 1 calc R U . . .
C24B C 0.7394(4) 1.0443(6) 0.51895(18) 0.097(2) Uani 1 1 d . . . . .
C25B C 0.7348(4) 0.9484(5) 0.47641(19) 0.0898(17) Uani 1 1 d . . . . .
H25B H 0.6718 0.8908 0.4780 0.108 Uiso 1 1 calc R U . . .
C26B C 0.8246(4) 0.9381(4) 0.43125(16) 0.0700(12) Uani 1 1 d . . . . .
H26B H 0.8236 0.8734 0.4036 0.084 Uiso 1 1 calc R U . . .
C27B C 0.6472(5) 1.0676(10) 0.5671(2) 0.208(6) Uani 1 1 d D . . . .
N31B N 0.5976(4) 1.0063(5) 0.58742(18) 0.127(2) Uani 1 1 d D . . . .
H31B H 0.6218 0.9454 0.5738 0.152 Uiso 1 1 calc R U . . .
N32B N 0.2160(2) 0.9803(2) 0.76102(11) 0.0470(7) Uani 1 1 d . . . . .
H32B H 0.2263 1.0340 0.7921 0.056 Uiso 1 1 calc R U . . .
C31B C 0.4976(4) 1.0069(5) 0.63332(18) 0.0892(18) Uani 1 1 d . . . . .
C32B C 0.4269(4) 0.9129(5) 0.63139(18) 0.0941(18) Uani 1 1 d . . . . .
H32A H 0.4422 0.8544 0.6020 0.113 Uiso 1 1 calc R U . . .
C33B C 0.3300(4) 0.8991(4) 0.67229(16) 0.0738(12) Uani 1 1 d . . . . .
H33B H 0.2817 0.8328 0.6696 0.089 Uiso 1 1 calc R U . . .
C34B C 0.3079(3) 0.9859(3) 0.71647(14) 0.0548(10) Uani 1 1 d . . . . .
C35B C 0.3792(4) 1.0824(4) 0.71951(17) 0.0682(12) Uani 1 1 d . . . . .
H35B H 0.3645 1.1409 0.7491 0.082 Uiso 1 1 calc R U . . .
C36B C 0.4748(4) 1.0937(4) 0.6783(2) 0.0827(15) Uani 1 1 d . . . . .
H36B H 0.5236 1.1598 0.6808 0.099 Uiso 1 1 calc R U . . .
O48B O 0.0840(3) 0.8192(2) 0.72025(11) 0.0632(7) Uani 1 1 d . . . . .
N41B N -0.2831(2) 0.8991(2) 0.98270(10) 0.0359(6) Uani 1 1 d . . . . .
C41B C -0.3059(3) 0.8099(3) 0.93713(14) 0.0467(8) Uani 1 1 d . . . . .
H41B H -0.3715 0.7551 0.9405 0.056 Uiso 1 1 calc R U . . .
C42B C -0.2370(3) 0.7955(3) 0.88572(14) 0.0480(8) Uani 1 1 d . . . . .
H42B H -0.2577 0.7328 0.8553 0.058 Uiso 1 1 calc R U . . .
C43B C -0.1373(3) 0.8746(3) 0.87945(13) 0.0398(7) Uani 1 1 d . . . . .
C44B C -0.1150(3) 0.9664(3) 0.92630(13) 0.0392(7) Uani 1 1 d . . . . .
H44B H -0.0503 1.0225 0.9240 0.047 Uiso 1 1 calc R U . . .
C45B C -0.1876(3) 0.9754(2) 0.97612(13) 0.0363(7) Uani 1 1 d . . . . .
H45B H -0.1693 1.0378 1.0068 0.044 Uiso 1 1 calc R U . . .
C46B C -0.0619(3) 0.8579(3) 0.82586(13) 0.0425(7) Uani 1 1 d . . . . .
H46B H -0.0882 0.7952 0.7958 0.051 Uiso 1 1 calc R U . . .
C47B C 0.0414(3) 0.9252(3) 0.81673(13) 0.0418(8) Uani 1 1 d . . . . .
H47B H 0.0689 0.9888 0.8459 0.050 Uiso 1 1 calc R U . . .
C48B C 0.1146(3) 0.9016(3) 0.76091(14) 0.0424(8) Uani 1 1 d . . . . .
O1W O 0.7458(4) 0.8079(3) 0.5824(2) 0.1313(14) Uani 1 1 d . . . . .
O2W O -0.4336(5) 0.4222(3) 1.0139(2) 0.159(2) Uani 1 1 d . . . . .

loop_
_atom_site_aniso_label
_atom_site_aniso_U_11
_atom_site_aniso_U_22
_atom_site_aniso_U_33
_atom_site_aniso_U_23
_atom_site_aniso_U_13
_atom_site_aniso_U_12
Co1 0.0373(2) 0.0391(3) 0.0323(2) 0.01668(18) 0.01595(16) 0.01021(18)
O21A 0.0424(12) 0.0609(15) 0.0379(11) 0.0151(11) 0.0119(9) 0.0127(11)
O22A 0.0521(13) 0.0363(12) 0.0365(10) 0.0144(10) 0.0154(9) 0.0086(10)
O11A 0.0625(15) 0.0487(16) 0.0609(14) 0.0229(13) 0.0207(12) 0.0116(13)
O12A 0.0567(14) 0.0508(15) 0.0499(13) 0.0286(11) 0.0175(11) 0.0170(11)
O21B 0.110(3) 0.099(2) 0.102(2) 0.0257(19) 0.086(2) 0.028(2)
C11 0.107(9) 0.039(6) 0.060(6) 0.022(4) 0.002(5) 0.014(6)
C12 0.099(6) 0.031(5) 0.020(3) 0.007(4) -0.029(4) 0.021(4)
C13 0.140(12) 0.040(6) 0.041(5) 0.015(4) -0.002(6) 0.007(7)
C14 0.28(2) 0.046(7) 0.056(6) 0.010(5) -0.038(9) 0.025(11)
C15 0.47(3) 0.025(6) 0.086(9) 0.001(6) -0.127(14) 0.018(13)
C16 0.265(19) 0.051(6) 0.068(7) 0.020(5) -0.061(9) -0.001(10)
C11A 0.112(11) 0.046(6) 0.109(11) 0.024(7) -0.027(7) 0.013(7)
C12A 0.29(2) 0.018(6) 0.106(12) 0.013(8) -0.002(13) 0.024(8)
C13A 0.166(15) 0.036(6) 0.101(11) 0.028(7) -0.053(9) 0.013(9)
C14A 0.220(17) 0.053(7) 0.137(13) 0.025(8) -0.113(12) 0.008(10)
C15A 0.32(2) 0.055(8) 0.178(17) 0.045(10) -0.106(16) 0.007(13)
C16A 0.180(13) 0.044(6) 0.091(8) 0.020(6) -0.053(8) 0.008(7)
C17A 0.156(5) 0.041(3) 0.109(4) 0.023(2) -0.055(4) 0.004(3)
C18A 0.110(3) 0.043(2) 0.071(3) 0.017(2) -0.027(2) 0.008(2)
C19A 0.058(2) 0.043(2) 0.057(2) 0.0239(18) 0.0240(17) 0.0157(17)
C27A 0.185(5) 0.042(3) 0.084(3) 0.025(2) -0.055(3) 0.015(3)
C28A 0.076(2) 0.043(2) 0.057(2) 0.0274(18) -0.0017(18) 0.0121(18)
C29A 0.0334(15) 0.047(2) 0.0352(15) 0.0158(14) 0.0136(12) 0.0059(14)
O18B 0.0792(18) 0.0686(19) 0.0766(18) 0.0162(15) 0.0490(15) -0.0049(15)
N11B 0.0395(14) 0.0424(16) 0.0350(13) 0.0129(12) 0.0149(10) 0.0080(12)
C11B 0.057(2) 0.053(2) 0.0469(18) 0.0077(16) 0.0254(16) 0.0033(18)
C12B 0.053(2) 0.056(2) 0.053(2) 0.0124(18) 0.0248(16) -0.0006(17)
C13B 0.0379(16) 0.057(2) 0.0389(16) 0.0222(15) 0.0172(13) 0.0127(15)
C14B 0.0421(17) 0.055(2) 0.0326(15) 0.0144(15) 0.0134(13) 0.0119(16)
C15B 0.0357(15) 0.0459(19) 0.0284(14) 0.0122(14) 0.0118(12) 0.0081(13)
C16B 0.0443(18) 0.065(2) 0.0495(19) 0.0244(18) 0.0242(15) 0.0114(17)
C17B 0.0415(17) 0.061(2) 0.0367(16) 0.0216(16) 0.0175(13) 0.0133(16)
C18B 0.0433(18) 0.062(2) 0.0421(17) 0.0234(17) 0.0198(14) 0.0120(17)
N21B 0.0424(15) 0.077(2) 0.0371(14) 0.0189(14) 0.0222(12) 0.0076(14)
C21B 0.0386(18) 0.113(3) 0.0362(17) 0.032(2) 0.0169(14) 0.019(2)
C22B 0.073(3) 0.122(4) 0.048(2) 0.018(2) 0.0330(19) 0.026(3)
C23B 0.077(3) 0.177(6) 0.059(3) 0.022(3) 0.040(2) 0.047(4)
C24B 0.039(2) 0.224(7) 0.038(2) 0.040(3) 0.0177(17) 0.032(3)
C25B 0.045(2) 0.181(5) 0.053(2) 0.050(3) 0.0181(18) 0.000(3)
C26B 0.049(2) 0.124(4) 0.0429(19) 0.029(2) 0.0209(16) 0.003(2)
C27B 0.040(3) 0.559(18) 0.053(3) 0.132(6) 0.030(2) 0.016(5)
N31B 0.056(2) 0.268(7) 0.069(3) 0.074(4) 0.006(2) 0.010(3)
N32B 0.0394(14) 0.077(2) 0.0334(13) 0.0235(13) 0.0194(11) 0.0128(14)
C31B 0.037(2) 0.204(6) 0.044(2) 0.063(3) 0.0174(17) 0.010(3)
C32B 0.055(2) 0.190(6) 0.045(2) 0.033(3) 0.0314(19) 0.020(3)
C33B 0.061(2) 0.120(4) 0.045(2) 0.022(2) 0.0303(18) 0.010(2)
C34B 0.0376(17) 0.106(3) 0.0344(16) 0.0352(19) 0.0178(13) 0.0174(19)
C35B 0.048(2) 0.113(4) 0.058(2) 0.049(2) 0.0178(17) 0.004(2)
C36B 0.047(2) 0.149(5) 0.069(3) 0.070(3) 0.012(2) -0.007(3)
O48B 0.0811(18) 0.0670(18) 0.0492(14) 0.0176(14) 0.0348(13) 0.0128(14)
N41B 0.0377(13) 0.0396(15) 0.0363(13) 0.0157(12) 0.0159(10) 0.0075(11)
C41B 0.0521(19) 0.044(2) 0.0499(18) 0.0175(17) 0.0260(15) 0.0045(16)
C42B 0.0524(19) 0.047(2) 0.0442(17) 0.0059(15) 0.0229(15) 0.0030(16)
C43B 0.0378(16) 0.050(2) 0.0380(16) 0.0186(15) 0.0152(13) 0.0075(14)
C44B 0.0339(16) 0.046(2) 0.0430(16) 0.0182(15) 0.0147(13) 0.0044(14)
C45B 0.0321(15) 0.0454(19) 0.0363(15) 0.0133(14) 0.0128(12) 0.0119(14)
C46B 0.0427(17) 0.052(2) 0.0359(15) 0.0125(15) 0.0152(13) 0.0053(15)
C47B 0.0406(17) 0.061(2) 0.0332(15) 0.0209(15) 0.0178(13) 0.0142(15)
C48B 0.0437(18) 0.055(2) 0.0387(17) 0.0225(17) 0.0184(14) 0.0158(16)
O1W 0.140(3) 0.110(3) 0.146(3) 0.020(3) 0.065(3) 0.009(3)
O2W 0.212(4) 0.059(2) 0.176(4) 0.039(2) -0.108(4) -0.007(2)

loop_
_atom_type_symbol
_atom_type_description
_atom_type_scat_dispersion_real
_atom_type_scat_dispersion_imag
_atom_type_scat_source
C C 0.0033 0.0016 'International Tables Vol C Tables 4.2.6.8 and 6.1.1.4'
H H 0.0000 0.0000 'International Tables Vol C Tables 4.2.6.8 and 6.1.1.4'
N N 0.0061 0.0033 'International Tables Vol C Tables 4.2.6.8 and 6.1.1.4'
O O 0.0106 0.0060 'International Tables Vol C Tables 4.2.6.8 and 6.1.1.4'
Co Co 0.3494 0.9721 'International Tables Vol C Tables 4.2.6.8 and 6.1.1.4'

loop_
_geom_angle_atom_site_label_1
_geom_angle_atom_site_label_2
_geom_angle_atom_site_label_3
_geom_angle
_geom_angle_site_symmetry_1
_geom_angle_site_symmetry_3
O21A Co1 O22A 118.68(9) . 2_477
O21A Co1 O12A 92.92(10) . 2_467
O22A Co1 O12A 148.17(9) 2_477 2_467
O21A Co1 N41B 88.87(10) . .
O22A Co1 N41B 95.28(9) 2_477 .
O12A Co1 N41B 88.53(9) 2_467 .
O21A Co1 N11B 86.41(10) . 1_356
O22A Co1 N11B 88.84(9) 2_477 1_356
O12A Co1 N11B 89.59(9) 2_467 1_356
N41B Co1 N11B 174.83(10) . 1_356
O21A Co1 O11A 149.16(10) . 2_467
O22A Co1 O11A 91.27(9) 2_477 2_467
O12A Co1 O11A 56.90(9) 2_467 2_467
N41B Co1 O11A 95.88(9) . 2_467
N11B Co1 O11A 87.12(9) 1_356 2_467
C29A O21A Co1 152.22(19) . .
C29A O22A Co1 121.02(19) . 2_477
C19A O11A Co1 84.5(2) . 2_467
C19A O12A Co1 97.8(2) . 2_467
C12 C11 C16 120.9(9) . .
C12 C11 C17A 117.9(8) . .
C16 C11 C17A 119.8(10) . .
C11 C12 C13 122.6(8) . .
C14 C13 C12 115.4(12) . .
C14 C13 C27A 120.9(11) . .
C12 C13 C27A 120.0(8) . .
C15 C14 C13 120.2(11) . .
C14 C15 C16 121.2(10) . .
C11 C16 C15 116.8(10) . .
C16A C11A C17A 117.4(11) . .
C16A C11A C12A 127.8(11) . .
C17A C11A C12A 112.9(10) . .
C13A C12A C11A 104.3(12) . .
C14A C13A C27A 118.9(10) . .
C14A C13A C12A 127.1(13) . .
C27A C13A C12A 112.6(11) . .
C13A C14A C15A 122.6(12) . .
C14A C15A C16A 115.2(13) . .
C11A C16A C15A 120.0(11) . .
C18A C17A C11A 124.4(7) . .
C18A C17A C11 122.8(6) . .
C18A C17A H17A 118.6 . .
C11 C17A H17A 118.6 . .
C17A C18A C19A 123.3(4) . .
C17A C18A H18A 118.3 . .
C19A C18A H18A 118.3 . .
O12A C19A O11A 120.4(3) . .
O12A C19A C18A 116.2(3) . .
O11A C19A C18A 123.4(3) . .
C28A C27A C13 126.9(6) . .
C28A C27A C13A 120.2(6) . .
C28A C27A H27A 116.6 . .
C13 C27A H27A 116.6 . .
C27A C28A C29A 123.6(3) . .
C27A C28A H28A 118.2 . .
C29A C28A H28A 118.2 . .
O21A C29A O22A 123.7(3) . .
O21A C29A C28A 116.6(3) . .
O22A C29A C28A 119.7(3) . .
C11B N11B C15B 116.5(3) . .
C11B N11B Co1 117.6(2) . 1_754
C15B N11B Co1 125.9(2) . 1_754
N11B C11B C12B 123.5(3) . .
N11B C11B H11B 118.3 . .
C12B C11B H11B 118.3 . .
C11B C12B C13B 119.9(3) . .
C11B C12B H12B 120.0 . .
C13B C12B H12B 120.0 . .
C14B C13B C12B 116.6(3) . .
C14B C13B C16B 124.4(3) . .
C12B C13B C16B 118.9(3) . .
C13B C14B C15B 120.0(3) . .
C13B C14B H14B 120.0 . .
C15B C14B H14B 120.0 . .
N11B C15B C14B 123.5(3) . .
N11B C15B H15B 118.3 . .
C14B C15B H15B 118.3 . .
C17B C16B C13B 128.2(3) . .
C17B C16B H16B 115.9 . .
C13B C16B H16B 115.9 . .
C16B C17B C18B 119.8(3) . .
C16B C17B H17B 120.1 . .
C18B C17B H17B 120.1 . .
O18B C18B N21B 125.0(3) . .
O18B C18B C17B 121.7(3) . .
N21B C18B C17B 113.3(3) . .
C18B N21B C21B 128.3(3) . .
C18B N21B H21B 115.8 . .
C21B N21B H21B 115.8 . .
C26B C21B C22B 119.4(3) . .
C26B C21B N21B 123.8(4) . .
C22B C21B N21B 116.8(4) . .
C23B C22B C21B 121.3(5) . .
C23B C22B H22B 119.4 . .
C21B C22B H22B 119.4 . .
C22B C23B C24B 119.7(5) . .
C22B C23B H23B 120.2 . .
C24B C23B H23B 120.2 . .
C23B C24B C25B 119.8(4) . .
C23B C24B C27B 113.9(7) . .
C25B C24B C27B 126.1(6) . .
C26B C25B C24B 120.3(4) . .
C26B C25B H25B 119.8 . .
C24B C25B H25B 119.8 . .
C21B C26B C25B 119.4(4) . .
C21B C26B H26B 120.3 . .
C25B C26B H26B 120.3 . .
N31B C27B O21B 112.8(5) . .
N31B C27B C24B 122.6(11) . .
O21B C27B C24B 124.5(8) . .
C27B N31B C31B 133.6(8) . .
C27B N31B H31B 113.2 . .
C31B N31B H31B 113.2 . .
C48B N32B C34B 128.3(3) . .
C48B N32B H32B 115.8 . .
C34B N32B H32B 115.8 . .
C32B C31B C36B 118.1(4) . .
C32B C31B N31B 115.1(5) . .
C36B C31B N31B 126.8(5) . .
C31B C32B C33B 122.4(5) . .
C31B C32B H32A 118.8 . .
C33B C32B H32A 118.8 . .
C34B C33B C32B 118.9(4) . .
C34B C33B H33B 120.6 . .
C32B C33B H33B 120.6 . .
C35B C34B C33B 119.7(3) . .
C35B C34B N32B 116.8(3) . .
C33B C34B N32B 123.5(4) . .
C34B C35B C36B 120.2(4) . .
C34B C35B H35B 119.9 . .
C36B C35B H35B 119.9 . .
C31B C36B C35B 120.7(4) . .
C31B C36B H36B 119.6 . .
C35B C36B H36B 119.6 . .
C45B N41B C41B 116.2(2) . .
C45B N41B Co1 124.9(2) . .
C41B N41B Co1 118.50(19) . .
N41B C41B C42B 123.5(3) . .
N41B C41B H41B 118.3 . .
C42B C41B H41B 118.3 . .
C41B C42B C43B 120.0(3) . .
C41B C42B H42B 120.0 . .
C43B C42B H42B 120.0 . .
C44B C43B C42B 116.2(3) . .
C44B C43B C46B 124.0(3) . .
C42B C43B C46B 119.8(3) . .
C43B C44B C45B 120.7(3) . .
C43B C44B H44B 119.6 . .
C45B C44B H44B 119.6 . .
N41B C45B C44B 123.4(3) . .
N41B C45B H45B 118.3 . .
C44B C45B H45B 118.3 . .
C47B C46B C43B 125.2(3) . .
C47B C46B H46B 117.4 . .
C43B C46B H46B 117.4 . .
C46B C47B C48B 121.9(3) . .
C46B C47B H47B 119.0 . .
C48B C47B H47B 119.0 . .
O48B C48B N32B 125.1(3) . .
O48B C48B C47B 122.8(3) . .
N32B C48B C47B 112.1(3) . .

loop_
_geom_bond_atom_site_label_1
_geom_bond_atom_site_label_2
_geom_bond_distance
_geom_bond_site_symmetry_2
Co1 O21A 2.005(2) .
Co1 O22A 2.026(3) 2_477
Co1 O12A 2.115(3) 2_467
Co1 N41B 2.150(2) .
Co1 N11B 2.155(2) 1_356
Co1 O11A 2.403(2) 2_467
O21A C29A 1.255(3) .
O22A C29A 1.274(3) .
O22A Co1 2.026(2) 2_477
O11A C19A 1.249(4) .
O11A Co1 2.402(2) 2_467
O12A C19A 1.248(4) .
O12A Co1 2.115(3) 2_467
O21B C27B 1.400(12) .
C11 C12 1.345(17) .
C11 C16 1.372(15) .
C11 C17A 1.590(11) .
C12 C13 1.451(16) .
C13 C14 1.370(16) .
C13 C27A 1.497(14) .
C14 C15 1.406(17) .
C15 C16 1.413(15) .
C11A C16A 1.391(16) .
C11A C17A 1.494(12) .
C11A C12A 1.59(2) .
C12A C13A 1.553(18) .
C13A C14A 1.358(18) .
C13A C27A 1.527(15) .
C14A C15A 1.472(19) .
C15A C16A 1.446(16) .
C17A C18A 1.300(5) .
C17A H17A 0.9300 .
C18A C19A 1.512(5) .
C18A H18A 0.9300 .
C27A C28A 1.326(5) .
C27A H27A 0.9300 .
C28A C29A 1.474(5) .
C28A H28A 0.9300 .
O18B C18B 1.207(4) .
N11B C11B 1.337(4) .
N11B C15B 1.346(4) .
N11B Co1 2.155(2) 1_754
C11B C12B 1.366(4) .
C11B H11B 0.9300 .
C12B C13B 1.405(5) .
C12B H12B 0.9300 .
C13B C14B 1.373(4) .
C13B C16B 1.466(4) .
C14B C15B 1.377(4) .
C14B H14B 0.9300 .
C15B H15B 0.9300 .
C16B C17B 1.321(5) .
C16B H16B 0.9300 .
C17B C18B 1.495(4) .
C17B H17B 0.9300 .
C18B N21B 1.352(4) .
N21B C21B 1.408(4) .
N21B H21B 0.8600 .
C21B C26B 1.362(5) .
C21B C22B 1.396(6) .
C22B C23B 1.371(5) .
C22B H22B 0.9300 .
C23B C24B 1.365(8) .
C23B H23B 0.9300 .
C24B C25B 1.391(7) .
C24B C27B 1.478(6) .
C25B C26B 1.400(5) .
C25B H25B 0.9300 .
C26B H26B 0.9300 .
C27B N31B 1.104(9) .
N31B C31B 1.490(5) .
N31B H31B 0.8600 .
N32B C48B 1.348(4) .
N32B C34B 1.419(4) .
N32B H32B 0.8600 .
C31B C32B 1.336(7) .
C31B C36B 1.396(7) .
C32B C33B 1.410(5) .
C32B H32A 0.9300 .
C33B C34B 1.384(6) .
C33B H33B 0.9300 .
C34B C35B 1.361(5) .
C35B C36B 1.400(5) .
C35B H35B 0.9300 .
C36B H36B 0.9300 .
O48B C48B 1.232(4) .
N41B C45B 1.335(4) .
N41B C41B 1.349(4) .
C41B C42B 1.381(4) .
C41B H41B 0.9300 .
C42B C43B 1.384(4) .
C42B H42B 0.9300 .
C43B C44B 1.388(4) .
C43B C46B 1.462(4) .
C44B C45B 1.375(4) .
C44B H44B 0.9300 .
C45B H45B 0.9300 .
C46B C47B 1.329(4) .
C46B H46B 0.9300 .
C47B C48B 1.495(4) .
C47B H47B 0.9300 .

loop_
_platon_squeeze_void_nr
_platon_squeeze_void_average_x
_platon_squeeze_void_average_y
_platon_squeeze_void_average_z
_platon_squeeze_void_volume
_platon_squeeze_void_count_electrons
_platon_squeeze_void_content
1 0.027 0.500 0.046 1082 346 ' '
